data_2215775
loop_
_publ_author_name
'Dempster-Rivett, Kieran J.'
'Main, Lyndsay'
'Nicholson, Brian K.'
'Denny, William A.'

_publ_section_title
;
 2-(1,4-Dioxo-1,4-dihydro-2-naphthyl)-2-methylpropanoic acid
;
_journal_coeditor_code BI2238
_journal_issue 11
_journal_name_full 'Acta Crystallographica Section E'
_journal_page_first o4251
_journal_page_last o4251
_journal_paper_doi 10.1107/S1600536807048131
_journal_volume 63
_journal_year 2007
_chemical_formula_iupac 'C14 H12 O4'
_chemical_formula_moiety 'C14 H12 O4'
_chemical_formula_sum 'C14 H12 O4'
_chemical_formula_weight 244.24
_chemical_name_common '1,4-Naphthoquinon-2-yldimethylacetic acid'
_chemical_name_systematic
;
2-(1,4-Dioxo-1,4-dihydro-2-naphthyl)-2-methylpropanoic acid
;
_space_group_IT_number 14
_symmetry_cell_setting monoclinic
_symmetry_space_group_name_Hall '-P 2ybc'
_symmetry_space_group_name_H-M 'P 1 21/c 1'
_atom_sites_solution_hydrogens geom
_atom_sites_solution_primary direct
_atom_sites_solution_secondary difmap
_cell_angle_alpha 90.00
_cell_angle_beta 97.2190(10)
_cell_angle_gamma 90.00
_cell_formula_units_Z 4
_cell_length_a 8.3070(2)
_cell_length_b 6.5027(2)
_cell_length_c 22.0392(6)
_cell_measurement_reflns_used 3955
_cell_measurement_temperature 200(2)
_cell_measurement_theta_max 25
_cell_measurement_theta_min 2
_cell_volume 1181.07(6)
_computing_cell_refinement 'SAINT (Bruker, 2001)'
_computing_data_collection 'SMART (Bruker, 2001)'
_computing_data_reduction 'SAINT (Bruker, 2001)'
_computing_molecular_graphics 'ORTEP-3 for Windows (Farrugia, 1997)'
_computing_publication_material 'WinGX (Farrugia, 1999)'
_computing_structure_refinement 'SHELXL97 (Sheldrick, 1997)'
_computing_structure_solution 'SHELXS97 (Sheldrick, 1997)'
_diffrn_ambient_temperature 200(2)
_diffrn_measured_fraction_theta_full 0.994
_diffrn_measured_fraction_theta_max 0.994
_diffrn_measurement_device_type 'Siemens SMART CCD'
_diffrn_measurement_method \w
_diffrn_radiation_monochromator graphite
_diffrn_radiation_source 'fine-focus sealed tube'
_diffrn_radiation_type MoK\a
_diffrn_radiation_wavelength 0.71073
_diffrn_reflns_av_R_equivalents 0.0205
_diffrn_reflns_av_sigmaI/netI 0.0247
_diffrn_reflns_limit_h_max 9
_diffrn_reflns_limit_h_min -9
_diffrn_reflns_limit_k_max 7
_diffrn_reflns_limit_k_min 0
_diffrn_reflns_limit_l_max 26
_diffrn_reflns_limit_l_min 0
_diffrn_reflns_number 6372
_diffrn_reflns_theta_full 25.35
_diffrn_reflns_theta_max 25.35
_diffrn_reflns_theta_min 1.86
_diffrn_standards_number 0
_exptl_absorpt_coefficient_mu 0.101
_exptl_absorpt_correction_T_max 0.990
_exptl_absorpt_correction_T_min 0.790
_exptl_absorpt_correction_type multi-scan
_exptl_absorpt_process_details '(SADABS; Sheldrick, 2003)'
_exptl_crystal_colour yellow
_exptl_crystal_density_diffrn 1.374
_exptl_crystal_density_method 'not measured'
_exptl_crystal_description needle
_exptl_crystal_F_000 512
_exptl_crystal_size_max 0.38
_exptl_crystal_size_mid 0.18
_exptl_crystal_size_min 0.10
_refine_diff_density_max 0.217
_refine_diff_density_min -0.172
_refine_ls_extinction_coef 0.014(2)
_refine_ls_extinction_expression Fc^*^=kFc[1+0.001xFc^2^\l^3^/sin(2\q)]^-1/4^
_refine_ls_extinction_method 'SHELXL97 (Sheldrick, 1997)'
_refine_ls_goodness_of_fit_ref 1.027
_refine_ls_hydrogen_treatment mixed
_refine_ls_matrix_type full
_refine_ls_number_parameters 169
_refine_ls_number_reflns 2145
_refine_ls_number_restraints 0
_refine_ls_restrained_S_all 1.027
_refine_ls_R_factor_all 0.0453
_refine_ls_R_factor_gt 0.0333
_refine_ls_shift/su_max 0.000
_refine_ls_shift/su_mean 0.000
_refine_ls_structure_factor_coef Fsqd
_refine_ls_weighting_details 'calc w=1/[\s^2^(Fo^2^)+(0.0458P)^2^+0.2618P] where P=(Fo^2^+2Fc^2^)/3'
_refine_ls_weighting_scheme calc
_refine_ls_wR_factor_gt 0.0851
_refine_ls_wR_factor_ref 0.0920
_reflns_number_gt 1722
_reflns_number_total 2145
_reflns_threshold_expression I>2\s(I)
_cod_data_source_file bi2238.cif
_cod_data_source_block I
_cod_original_sg_symbol_H-M 'P 21/c'
_cod_database_code 2215775
_cod_database_fobs_code 2215775

loop_
_symmetry_equiv_pos_as_xyz
'x, y, z'
'-x, y+1/2, -z+1/2'
'-x, -y, -z'
'x, -y-1/2, z-1/2'

loop_
_atom_site_type_symbol
_atom_site_label
_atom_site_fract_x
_atom_site_fract_y
_atom_site_fract_z
_atom_site_U_iso_or_equiv
_atom_site_adp_type
_atom_site_calc_flag
_atom_site_refinement_flags
_atom_site_occupancy
O O1 0.22816(14) 0.56642(15) 0.14194(5) 0.0427(3) Uani d . 1
O O2 0.40002(14) -0.08507(17) 0.27913(5) 0.0483(3) Uani d . 1
O O3 0.03089(13) 0.29681(18) 0.05640(5) 0.0412(3) Uani d . 1
O O4 0.19621(13) 0.46089(17) 0.00002(5) 0.0435(3) Uani d . 1
H H1 -0.046(2) 0.386(3) 0.0360(8) 0.050 Uiso d . 1
C C1 0.24736(16) 0.4101(2) 0.17254(6) 0.0307(3) Uani d . 1
C C2 0.29793(16) 0.2139(2) 0.14460(6) 0.0289(3) Uani d . 1
C C3 0.33983(17) 0.0523(2) 0.18060(6) 0.0330(3) Uani d . 1
H H3 0.3707 -0.0713 0.1622 0.040 Uiso calc R 1
C C4 0.34047(17) 0.0569(2) 0.24761(6) 0.0350(3) Uani d . 1
C C5 0.23413(19) 0.2327(3) 0.33547(7) 0.0469(4) Uani d . 1
H H5 0.2649 0.1169 0.3605 0.056 Uiso calc R 1
C C6 0.1598(2) 0.3998(3) 0.35918(7) 0.0540(5) Uani d . 1
H H6 0.1387 0.3978 0.4006 0.065 Uiso calc R 1
C C7 0.11625(19) 0.5692(3) 0.32321(8) 0.0507(5) Uani d . 1
H H7 0.0662 0.6835 0.3401 0.061 Uiso calc R 1
C C8 0.14484(18) 0.5740(3) 0.26257(7) 0.0400(4) Uani d . 1
H H8 0.1146 0.6912 0.2380 0.048 Uiso calc R 1
C C9 0.21794(16) 0.4066(2) 0.23789(6) 0.0328(3) Uani d . 1
C C10 0.26363(16) 0.2354(2) 0.27450(6) 0.0351(3) Uani d . 1
C C11 0.17484(18) 0.3414(2) 0.04156(6) 0.0322(3) Uani d . 1
C C12 0.31285(17) 0.2190(2) 0.07637(6) 0.0327(3) Uani d . 1
C C13 0.47669(18) 0.3179(3) 0.06739(7) 0.0423(4) Uani d . 1
H H13A 0.4896 0.3180 0.0238 0.063 Uiso calc R 1
H H13B 0.5651 0.2390 0.0901 0.063 Uiso calc R 1
H H13C 0.4797 0.4597 0.0826 0.063 Uiso calc R 1
C C14 0.3015(2) 0.0004(3) 0.04859(7) 0.0491(4) Uani d . 1
H H14A 0.3959 -0.0803 0.0658 0.074 Uiso calc R 1
H H14B 0.2993 0.0095 0.0041 0.074 Uiso calc R 1
H H14C 0.2021 -0.0665 0.0582 0.074 Uiso calc R 1

loop_
_atom_site_aniso_label
_atom_site_aniso_U_11
_atom_site_aniso_U_22
_atom_site_aniso_U_33
_atom_site_aniso_U_12
_atom_site_aniso_U_13
_atom_site_aniso_U_23
O1 0.0608(7) 0.0313(6) 0.0360(6) 0.0057(5) 0.0062(5) 0.0046(4)
O2 0.0507(7) 0.0516(7) 0.0408(6) 0.0089(5) -0.0010(5) 0.0170(5)
O3 0.0335(6) 0.0501(7) 0.0389(6) -0.0016(5) 0.0012(4) 0.0127(5)
O4 0.0414(6) 0.0559(7) 0.0333(6) 0.0028(5) 0.0054(4) 0.0165(5)
C1 0.0292(7) 0.0327(8) 0.0294(7) -0.0012(6) 0.0004(5) -0.0002(6)
C2 0.0273(7) 0.0312(7) 0.0277(7) -0.0016(5) 0.0013(5) -0.0001(6)
C3 0.0347(7) 0.0313(7) 0.0322(8) 0.0009(6) 0.0009(6) 0.0019(6)
C4 0.0300(7) 0.0400(8) 0.0334(8) -0.0016(6) -0.0016(6) 0.0085(6)
C5 0.0378(9) 0.0710(12) 0.0310(8) 0.0018(8) 0.0008(6) 0.0071(8)
C6 0.0410(9) 0.0934(14) 0.0277(8) 0.0036(9) 0.0052(7) -0.0085(9)
C7 0.0377(9) 0.0736(12) 0.0407(9) 0.0059(8) 0.0044(7) -0.0174(9)
C8 0.0339(8) 0.0476(9) 0.0382(8) 0.0022(7) 0.0030(6) -0.0070(7)
C9 0.0273(7) 0.0399(8) 0.0305(7) -0.0021(6) 0.0015(5) -0.0024(6)
C10 0.0277(7) 0.0485(9) 0.0280(7) -0.0017(6) -0.0003(6) 0.0018(6)
C11 0.0369(8) 0.0352(8) 0.0242(7) -0.0020(6) 0.0025(5) -0.0009(6)
C12 0.0381(8) 0.0339(8) 0.0261(7) 0.0033(6) 0.0034(6) 0.0006(6)
C13 0.0370(8) 0.0554(10) 0.0351(8) 0.0052(7) 0.0071(6) 0.0072(7)
C14 0.0724(12) 0.0417(9) 0.0321(8) 0.0088(8) 0.0024(7) -0.0062(7)

loop_
_atom_type_symbol
_atom_type_description
_atom_type_scat_dispersion_real
_atom_type_scat_dispersion_imag
_atom_type_scat_source
C C 0.0033 0.0016 'International Tables Vol C Tables 4.2.6.8 and 6.1.1.4'
H H 0.0000 0.0000 'International Tables Vol C Tables 4.2.6.8 and 6.1.1.4'
O O 0.0106 0.0060 'International Tables Vol C Tables 4.2.6.8 and 6.1.1.4'

loop_
_geom_angle_atom_site_label_1
_geom_angle_atom_site_label_2
_geom_angle_atom_site_label_3
_geom_angle
C11 O3 H1 109.5(10)
O1 C1 C9 121.39(13)
O1 C1 C2 120.41(12)
C9 C1 C2 118.18(12)
C3 C2 C1 119.38(12)
C3 C2 C12 123.74(12)
C1 C2 C12 116.64(11)
C2 C3 C4 123.10(13)
C2 C3 H3 118.4
C4 C3 H3 118.4
O2 C4 C3 120.25(14)
O2 C4 C10 121.85(13)
C3 C4 C10 117.88(12)
C6 C5 C10 119.63(16)
C6 C5 H5 120.2
C10 C5 H5 120.2
C7 C6 C5 120.48(14)
C7 C6 H6 119.8
C5 C6 H6 119.8
C6 C7 C8 120.53(16)
C6 C7 H7 119.7
C8 C7 H7 119.7
C7 C8 C9 119.69(16)
C7 C8 H8 120.2
C9 C8 H8 120.2
C8 C9 C10 119.84(13)
C8 C9 C1 119.91(13)
C10 C9 C1 120.24(13)
C5 C10 C9 119.82(14)
C5 C10 C4 120.75(14)
C9 C10 C4 119.42(12)
O4 C11 O3 123.14(13)
O4 C11 C12 122.37(13)
O3 C11 C12 114.29(12)
C11 C12 C2 111.05(11)
C11 C12 C13 109.80(12)
C2 C12 C13 108.57(11)
C11 C12 C14 106.06(12)
C2 C12 C14 111.23(12)
C13 C12 C14 110.11(13)
C12 C13 H13A 109.5
C12 C13 H13B 109.5
H13A C13 H13B 109.5
C12 C13 H13C 109.5
H13A C13 H13C 109.5
H13B C13 H13C 109.5
C12 C14 H14A 109.5
C12 C14 H14B 109.5
H14A C14 H14B 109.5
C12 C14 H14C 109.5
H14A C14 H14C 109.5
H14B C14 H14C 109.5

loop_
_geom_bond_atom_site_label_1
_geom_bond_atom_site_label_2
_geom_bond_distance
O1 C1 1.2193(17)
O2 C4 1.2219(17)
O3 C11 1.3113(17)
O3 H1 0.935(19)
O4 C11 1.2303(17)
C1 C9 1.4910(19)
C1 C2 1.4991(19)
C2 C3 1.3364(19)
C2 C12 1.5246(18)
C3 C4 1.476(2)
C3 H3 0.950
C4 C10 1.484(2)
C5 C6 1.384(3)
C5 C10 1.396(2)
C5 H5 0.950
C6 C7 1.378(3)
C6 H6 0.950
C7 C8 1.387(2)
C7 H7 0.950
C8 C9 1.391(2)
C8 H8 0.950
C9 C10 1.399(2)
C11 C12 1.522(2)
C12 C13 1.540(2)
C12 C14 1.546(2)
C13 H13A 0.980
C13 H13B 0.980
C13 H13C 0.980
C14 H14A 0.980
C14 H14B 0.980
C14 H14C 0.980

loop_
_geom_hbond_atom_site_label_D
_geom_hbond_atom_site_label_H
_geom_hbond_atom_site_label_A
_geom_hbond_site_symmetry_A
_geom_hbond_distance_DH
_geom_hbond_distance_HA
_geom_hbond_distance_DA
_geom_hbond_angle_DHA
O3 H1 O4 3_565 0.935(19) 1.711(19) 2.6455(15) 176.5(16)

loop_
_cod_related_entry_id
_cod_related_entry_database
_cod_related_entry_code
1 ChemSpider 21121406
